data_2217872
loop_
_publ_author_name
'Chakkaravarthi, G.'
'Dhayalan, V.'
'Mohanakrishnan, A. K.'
'Manivannan, V.'

_publ_section_title
;
 3-Bromomethyl-2-chloromethyl-1-phenylsulfonyl-1<i>H</i>-indole
;
_journal_coeditor_code BT2689
_journal_issue 4
_journal_name_full 'Acta Crystallographica Section E'
_journal_page_first o749
_journal_paper_doi 10.1107/S1600536808007678
_journal_volume 64
_journal_year 2008
_chemical_formula_moiety 'C16 H13 Br Cl N O2 S'
_chemical_formula_sum 'C16 H13 Br Cl N O2 S'
_chemical_formula_weight 398.69
_chemical_name_systematic
;
3-Bromomethyl-2-chloromethyl-1-phenylsulfonyl-1<i>H</i>-indole
;
_space_group_IT_number 14
_symmetry_cell_setting monoclinic
_symmetry_space_group_name_Hall '-P 2ybc'
_symmetry_space_group_name_H-M 'P 1 21/c 1'
_atom_sites_solution_hydrogens geom
_atom_sites_solution_primary direct
_atom_sites_solution_secondary difmap
_audit_creation_method SHELXL-97
_cell_angle_alpha 90.00
_cell_angle_beta 108.766(3)
_cell_angle_gamma 90.00
_cell_formula_units_Z 4
_cell_length_a 11.8501(9)
_cell_length_b 16.3525(13)
_cell_length_c 8.5793(6)
_cell_measurement_reflns_used 4037
_cell_measurement_temperature 295(2)
_cell_measurement_theta_max 25.03
_cell_measurement_theta_min 2.49
_cell_volume 1574.1(2)
_computing_cell_refinement 'APEX2 (Bruker, 2004)'
_computing_data_collection 'APEX2 (Bruker, 2004)'
_computing_data_reduction 'APEX2 (Bruker, 2004)'
_computing_molecular_graphics 'PLATON (Spek, 2003)'
_computing_publication_material 'SHELXL97 (Sheldrick, 2008)'
_computing_structure_refinement 'SHELXL97 (Sheldrick, 2008)'
_computing_structure_solution 'SHELXS97 (Sheldrick, 2008)'
_diffrn_ambient_temperature 295(2)
_diffrn_measured_fraction_theta_full 0.999
_diffrn_measured_fraction_theta_max 0.999
_diffrn_measurement_device_type 'Bruker Kappa APEXII'
_diffrn_measurement_method '\w and \f'
_diffrn_radiation_monochromator graphite
_diffrn_radiation_source 'fine-focus sealed tube'
_diffrn_radiation_type MoK\a
_diffrn_radiation_wavelength 0.71073
_diffrn_reflns_av_R_equivalents 0.0452
_diffrn_reflns_av_sigmaI/netI 0.0413
_diffrn_reflns_limit_h_max 13
_diffrn_reflns_limit_h_min -14
_diffrn_reflns_limit_k_max 19
_diffrn_reflns_limit_k_min -19
_diffrn_reflns_limit_l_max 10
_diffrn_reflns_limit_l_min -10
_diffrn_reflns_number 14367
_diffrn_reflns_theta_full 25.00
_diffrn_reflns_theta_max 25.00
_diffrn_reflns_theta_min 2.20
_diffrn_standards_decay_% 0
_diffrn_standards_interval_time 0
_diffrn_standards_number 0
_exptl_absorpt_coefficient_mu 2.919
_exptl_absorpt_correction_T_max 0.665
_exptl_absorpt_correction_T_min 0.559
_exptl_absorpt_correction_type multi-scan
_exptl_absorpt_process_details '(SADABS; Sheldrick, 1996)'
_exptl_crystal_colour colourless
_exptl_crystal_density_diffrn 1.682
_exptl_crystal_density_method 'not measured'
_exptl_crystal_description block
_exptl_crystal_F_000 800
_exptl_crystal_size_max 0.16
_exptl_crystal_size_mid 0.14
_exptl_crystal_size_min 0.14
_refine_diff_density_max 0.423
_refine_diff_density_min -0.915
_refine_ls_extinction_method none
_refine_ls_goodness_of_fit_ref 1.062
_refine_ls_hydrogen_treatment constr
_refine_ls_matrix_type full
_refine_ls_number_parameters 209
_refine_ls_number_reflns 2770
_refine_ls_number_restraints 12
_refine_ls_restrained_S_all 1.081
_refine_ls_R_factor_all 0.0992
_refine_ls_R_factor_gt 0.0655
_refine_ls_shift/su_max 0.000
_refine_ls_shift/su_mean 0.000
_refine_ls_structure_factor_coef Fsqd
_refine_ls_weighting_details 'calc w=1/[\s^2^(Fo^2^)+(0.1270P)^2^+1.9456P] where P=(Fo^2^+2Fc^2^)/3'
_refine_ls_weighting_scheme calc
_refine_ls_wR_factor_gt 0.2042
_refine_ls_wR_factor_ref 0.2312
_reflns_number_gt 1822
_reflns_number_total 2770
_reflns_threshold_expression I>2\s(I)
_cod_data_source_file bt2689.cif
_cod_data_source_block I
_cod_depositor_comments
;
The following automatic conversions were performed:
'_symmetry_cell_setting' value 'Monoclinic' changed to 'monoclinic'
according to '/home/saulius/struct/CIF-dictionaries/cif_core.dic'
dictionary named 'cif_core.dic' version 2.4.1 from
2010-06-29.

'_geom_hbond_publ_flag' value 'Y' changed to 'y' according to
'/home/saulius/struct/CIF-dictionaries/cif_core.dic' dictionary named
'cif_core.dic' version 2.4.1 from 2010-06-29 (3 times).

Automatic conversion script
Id: cif_fix_enum 1527 2010-12-29 10:47:43Z saulius 

The following automatic conversions were performed:

'_symmetry_cell_setting' value 'Monoclinic' changed to 'monoclinic'
according to /home/saulius/struct/CIF-dictionaries/cif_core.dic
dictionary named 'cif_core.dic' version 2.4.1 from
2010-06-29.

'_geom_hbond_publ_flag' value 'Y' changed to 'y'
according to /home/saulius/struct/CIF-dictionaries/cif_core.dic
dictionary named 'cif_core.dic' version 2.4.1 from 2010-06-29 (3
times).

Automatic conversion script
Id: cif_fix_values 1715 2011-07-08 13:25:40Z adriana 
;
_cod_original_sg_symbol_H-M 'P 21/c'
_cod_database_code 2217872
_cod_database_fobs_code 2217872

loop_
_symmetry_equiv_pos_as_xyz
'x, y, z'
'-x, y+1/2, -z+1/2'
'-x, -y, -z'
'x, -y-1/2, z-1/2'

loop_
_atom_site_type_symbol
_atom_site_label
_atom_site_fract_x
_atom_site_fract_y
_atom_site_fract_z
_atom_site_U_iso_or_equiv
_atom_site_adp_type
_atom_site_calc_flag
_atom_site_refinement_flags
_atom_site_occupancy
_atom_site_disorder_assembly
_atom_site_disorder_group
Cl Cl1 0.90925(16) -0.10531(12) 0.5085(3) 0.0872(6) Uani d DU 1 . .
Br Br1 0.8135(6) 0.1043(5) 0.3205(5) 0.1572(16) Uani d PDU 0.709(16) A 1
Br Br1A 0.7901(4) 0.1251(3) 0.3139(9) 0.093(2) Uani d PDU 0.291(16) A 2
S S1 0.70049(14) -0.13649(11) 0.8192(2) 0.0743(6) Uani d . 1 . .
O O1 0.6340(5) -0.1191(4) 0.9258(8) 0.114(2) Uani d . 1 . .
O O2 0.6743(5) -0.2077(3) 0.7212(8) 0.109(2) Uani d . 1 . .
N N1 0.6795(4) -0.0573(3) 0.6922(5) 0.0539(11) Uani d . 1 . .
C C1 0.8512(6) -0.1369(4) 0.9320(7) 0.0655(17) Uani d D 1 . .
C C2 0.8952(7) -0.0826(5) 1.0604(8) 0.097(2) Uani d D 1 . .
H H2 0.8449 -0.0449 1.0854 0.117 Uiso calc R 1 . .
C C3 1.0161(8) -0.0849(8) 1.1523(11) 0.127(4) Uani d D 1 . .
H H3 1.0474 -0.0485 1.2387 0.153 Uiso calc R 1 . .
C C4 1.0885(9) -0.1418(7) 1.1133(13) 0.122(4) Uani d D 1 . .
H H4 1.1688 -0.1441 1.1753 0.147 Uiso calc R 1 . .
C C5 1.0442(8) -0.1951(6) 0.9845(13) 0.113(3) Uani d D 1 . .
H H5 1.0947 -0.2325 0.9590 0.135 Uiso calc R 1 . .
C C6 0.9256(7) -0.1932(5) 0.8934(10) 0.086(2) Uani d . 1 . .
H H6 0.8953 -0.2295 0.8065 0.103 Uiso calc R 1 . .
C C7 0.7000(5) -0.0556(3) 0.5384(7) 0.0574(14) Uani d . 1 . .
C C8 0.6681(5) 0.0197(3) 0.4715(6) 0.0535(14) Uani d . 1 A .
C C9 0.6288(5) 0.0680(3) 0.5809(5) 0.0463(12) Uani d . 1 . .
C C10 0.5887(6) 0.1477(4) 0.5707(7) 0.0622(15) Uani d D 1 . .
H H10 0.5837 0.1796 0.4790 0.075 Uiso calc R 1 . .
C C11 0.5563(6) 0.1790(4) 0.6984(8) 0.078(2) Uani d D 1 . .
H H11 0.5295 0.2327 0.6939 0.094 Uiso calc R 1 . .
C C12 0.5633(7) 0.1313(5) 0.8332(9) 0.083(2) Uani d D 1 . .
H H12 0.5406 0.1537 0.9182 0.099 Uiso calc R 1 . .
C C13 0.6026(6) 0.0519(5) 0.8471(6) 0.0687(18) Uani d . 1 . .
H H13 0.6064 0.0203 0.9388 0.082 Uiso calc R 1 . .
C C14 0.6365(4) 0.0206(3) 0.7184(6) 0.0468(12) Uani d . 1 . .
C C15 0.7557(4) -0.1232(4) 0.4743(11) 0.086(2) Uani d DU 1 . .
H H15A 0.7151 -0.1294 0.3572 0.103 Uiso calc R 1 . .
H H15B 0.7464 -0.1739 0.5278 0.103 Uiso calc R 1 . .
C C16 0.6722(5) 0.0443(4) 0.3064(7) 0.084(2) Uani d DU 1 . .
H H16A 0.6030 0.0777 0.2520 0.101 Uiso calc PR 0.709(16) A 1
H H16B 0.6686 -0.0042 0.2400 0.101 Uiso calc PR 0.709(16) A 1
H H16C 0.6052 0.0802 0.2560 0.101 Uiso d PR 0.291(16) A 2
H H16D 0.6645 -0.0033 0.2363 0.101 Uiso d PR 0.291(16) A 2

loop_
_atom_site_aniso_label
_atom_site_aniso_U_11
_atom_site_aniso_U_22
_atom_site_aniso_U_33
_atom_site_aniso_U_12
_atom_site_aniso_U_13
_atom_site_aniso_U_23
Cl1 0.0663(11) 0.0872(13) 0.1176(15) 0.0181(9) 0.0429(10) -0.0109(10)
Br1 0.235(3) 0.159(3) 0.106(2) -0.112(2) 0.095(2) -0.0245(15)
Br1A 0.063(4) 0.105(3) 0.098(3) -0.014(2) 0.008(2) 0.041(3)
S1 0.0540(9) 0.0688(11) 0.0926(12) -0.0071(8) 0.0129(8) 0.0402(9)
O1 0.082(3) 0.142(5) 0.130(5) 0.015(3) 0.053(3) 0.087(4)
O2 0.087(3) 0.059(3) 0.144(5) -0.029(3) -0.016(3) 0.035(3)
N1 0.057(3) 0.049(3) 0.052(2) 0.000(2) 0.012(2) 0.013(2)
C1 0.061(4) 0.067(4) 0.065(4) -0.010(3) 0.015(3) 0.028(3)
C2 0.100(6) 0.123(7) 0.058(4) -0.002(5) 0.010(4) 0.011(4)
C3 0.123(8) 0.145(10) 0.079(6) -0.039(8) -0.016(6) 0.010(6)
C4 0.077(6) 0.138(9) 0.121(8) -0.020(6) -0.010(6) 0.051(7)
C5 0.076(6) 0.116(7) 0.139(8) 0.024(5) 0.025(6) 0.041(7)
C6 0.072(5) 0.077(5) 0.096(5) 0.011(4) 0.009(4) 0.019(4)
C7 0.064(4) 0.051(3) 0.059(3) -0.005(3) 0.023(3) -0.008(3)
C8 0.070(4) 0.053(3) 0.039(3) -0.007(3) 0.020(2) -0.002(2)
C9 0.047(3) 0.052(3) 0.034(2) -0.002(2) 0.005(2) -0.001(2)
C10 0.066(4) 0.050(3) 0.061(3) 0.006(3) 0.007(3) 0.005(3)
C11 0.066(4) 0.066(4) 0.095(5) 0.014(3) 0.014(4) -0.021(4)
C12 0.071(4) 0.106(6) 0.073(4) 0.003(4) 0.028(4) -0.036(4)
C13 0.062(4) 0.104(5) 0.037(3) -0.001(4) 0.013(3) -0.002(3)
C14 0.043(3) 0.057(3) 0.038(2) -0.003(2) 0.009(2) 0.004(2)
C15 0.079(3) 0.074(5) 0.110(6) -0.007(4) 0.039(4) -0.026(4)
C16 0.134(5) 0.073(4) 0.051(3) -0.026(4) 0.038(4) 0.001(3)

loop_
_atom_type_symbol
_atom_type_description
_atom_type_scat_dispersion_real
_atom_type_scat_dispersion_imag
_atom_type_scat_source
C C 0.0033 0.0016 'International Tables Vol C Tables 4.2.6.8 and 6.1.1.4'
H H 0.0000 0.0000 'International Tables Vol C Tables 4.2.6.8 and 6.1.1.4'
N N 0.0061 0.0033 'International Tables Vol C Tables 4.2.6.8 and 6.1.1.4'
O O 0.0106 0.0060 'International Tables Vol C Tables 4.2.6.8 and 6.1.1.4'
S S 0.1246 0.1234 'International Tables Vol C Tables 4.2.6.8 and 6.1.1.4'
Br Br -0.2901 2.4595 'International Tables Vol C Tables 4.2.6.8 and 6.1.1.4'
Cl Cl 0.1484 0.1585 'International Tables Vol C Tables 4.2.6.8 and 6.1.1.4'

loop_
_geom_angle_atom_site_label_1
_geom_angle_atom_site_label_2
_geom_angle_atom_site_label_3
_geom_angle
O2 S1 O1 119.3(4)
O2 S1 N1 107.2(3)
O1 S1 N1 105.7(3)
O2 S1 C1 108.5(3)
O1 S1 C1 109.1(4)
N1 S1 C1 106.2(3)
C14 N1 C7 108.0(4)
C14 N1 S1 125.7(4)
C7 N1 S1 126.3(4)
C2 C1 C6 120.8(7)
C2 C1 S1 119.9(6)
C6 C1 S1 119.3(5)
C1 C2 C3 119.3(8)
C1 C2 H2 120.4
C3 C2 H2 120.4
C4 C3 C2 119.1(9)
C4 C3 H3 120.4
C2 C3 H3 120.4
C5 C4 C3 121.2(9)
C5 C4 H4 119.4
C3 C4 H4 119.4
C6 C5 C4 120.1(9)
C6 C5 H5 119.9
C4 C5 H5 119.9
C5 C6 C1 119.5(8)
C5 C6 H6 120.3
C1 C6 H6 120.3
C8 C7 N1 107.6(5)
C8 C7 C15 128.1(6)
N1 C7 C15 124.2(6)
C7 C8 C9 109.4(5)
C7 C8 C16 123.8(6)
C9 C8 C16 126.7(5)
C10 C9 C14 120.5(5)
C10 C9 C8 131.7(5)
C14 C9 C8 107.8(5)
C11 C10 C9 118.7(5)
C11 C10 H10 120.6
C9 C10 H10 120.6
C10 C11 C12 120.3(6)
C10 C11 H11 119.9
C12 C11 H11 119.9
C13 C12 C11 122.5(6)
C13 C12 H12 118.8
C11 C12 H12 118.8
C12 C13 C14 117.1(6)
C12 C13 H13 121.4
C14 C13 H13 121.4
C13 C14 C9 120.9(5)
C13 C14 N1 131.9(5)
C9 C14 N1 107.2(4)
C7 C15 Cl1 111.8(4)
C7 C15 H15A 109.3
Cl1 C15 H15A 109.3
C7 C15 H15B 109.3
Cl1 C15 H15B 109.3
H15A C15 H15B 107.9
C8 C16 Br1A 113.8(4)
C8 C16 Br1 112.0(4)
C8 C16 H16A 109.2
Br1A C16 H16A 97.1
Br1 C16 H16A 109.2
C8 C16 H16B 109.2
Br1A C16 H16B 118.6
Br1 C16 H16B 109.2
H16A C16 H16B 107.9
C8 C16 H16C 108.4
Br1A C16 H16C 94.7
Br1 C16 H16C 107.0
H16B C16 H16C 111.0
C8 C16 H16D 110.3
Br1A C16 H16D 119.9
Br1 C16 H16D 110.9
H16A C16 H16D 104.9
H16C C16 H16D 108.0

loop_
_geom_bond_atom_site_label_1
_geom_bond_atom_site_label_2
_geom_bond_distance
Cl1 C15 1.772(4)
Br1 C16 1.9114(11)
Br1A C16 1.9084(11)
S1 O2 1.411(6)
S1 O1 1.415(6)
S1 N1 1.659(4)
S1 C1 1.737(6)
N1 C14 1.417(7)
N1 C7 1.417(7)
C1 C2 1.380(8)
C1 C6 1.386(10)
C2 C3 1.396(8)
C2 H2 0.9300
C3 C4 1.379(9)
C3 H3 0.9300
C4 C5 1.371(9)
C4 H4 0.9300
C5 C6 1.371(12)
C5 H5 0.9300
C6 H6 0.9300
C7 C8 1.359(8)
C7 C15 1.481(9)
C8 C9 1.415(8)
C8 C16 1.489(7)
C9 C10 1.381(8)
C9 C14 1.390(7)
C10 C11 1.371(7)
C10 H10 0.9300
C11 C12 1.375(8)
C11 H11 0.9300
C12 C13 1.372(10)
C12 H12 0.9300
C13 C14 1.387(8)
C13 H13 0.9300
C15 H15A 0.9700
C15 H15B 0.9700
C16 H16A 0.9700
C16 H16B 0.9700
C16 H16C 0.9700
C16 H16D 0.9700

loop_
_geom_hbond_atom_site_label_D
_geom_hbond_atom_site_label_H
_geom_hbond_atom_site_label_A
_geom_hbond_distance_DH
_geom_hbond_distance_HA
_geom_hbond_distance_DA
_geom_hbond_angle_DHA
_geom_hbond_publ_flag
C6 H6 O2 0.93 2.51 2.877(9) 104 y
C13 H13 O1 0.93 2.31 2.873(10) 118 y
C15 H15B O2 0.97 2.17 2.939(10) 136 y

loop_
_geom_torsion_atom_site_label_1
_geom_torsion_atom_site_label_2
_geom_torsion_atom_site_label_3
_geom_torsion_atom_site_label_4
_geom_torsion
O2 S1 N1 C14 146.0(5)
O1 S1 N1 C14 17.8(6)
C1 S1 N1 C14 -98.1(5)
O2 S1 N1 C7 -33.4(6)
O1 S1 N1 C7 -161.6(5)
C1 S1 N1 C7 82.5(5)
O2 S1 C1 C2 -167.5(6)
O1 S1 C1 C2 -36.0(6)
N1 S1 C1 C2 77.6(6)
O2 S1 C1 C6 11.3(6)
O1 S1 C1 C6 142.8(5)
N1 S1 C1 C6 -103.7(5)
C6 C1 C2 C3 -0.2(11)
S1 C1 C2 C3 178.6(7)
C1 C2 C3 C4 -0.5(15)
C2 C3 C4 C5 1.1(17)
C3 C4 C5 C6 -1.0(16)
C4 C5 C6 C1 0.3(13)
C2 C1 C6 C5 0.2(11)
S1 C1 C6 C5 -178.5(6)
C14 N1 C7 C8 -1.5(6)
S1 N1 C7 C8 178.0(4)
C14 N1 C7 C15 174.1(5)
S1 N1 C7 C15 -6.4(8)
N1 C7 C8 C9 1.1(6)
C15 C7 C8 C9 -174.3(5)
N1 C7 C8 C16 -177.5(5)
C15 C7 C8 C16 7.1(9)
C7 C8 C9 C10 179.3(6)
C16 C8 C9 C10 -2.1(10)
C7 C8 C9 C14 -0.3(6)
C16 C8 C9 C14 178.3(5)
C14 C9 C10 C11 -0.2(8)
C8 C9 C10 C11 -179.8(6)
C9 C10 C11 C12 -0.4(10)
C10 C11 C12 C13 0.3(11)
C11 C12 C13 C14 0.4(10)
C12 C13 C14 C9 -0.9(8)
C12 C13 C14 N1 -179.4(6)
C10 C9 C14 C13 0.9(8)
C8 C9 C14 C13 -179.4(5)
C10 C9 C14 N1 179.7(5)
C8 C9 C14 N1 -0.6(6)
C7 N1 C14 C13 179.9(6)
S1 N1 C14 C13 0.4(8)
C7 N1 C14 C9 1.3(6)
S1 N1 C14 C9 -178.2(4)
C8 C7 C15 Cl1 76.0(8)
N1 C7 C15 Cl1 -98.7(7)
C7 C8 C16 Br1A -112.1(6)
C9 C8 C16 Br1A 69.5(8)
C7 C8 C16 Br1 -98.2(7)
C9 C8 C16 Br1 83.4(8)
